data_4318903
loop_
_publ_author_name
'Richard D. Adams'
'O-Sung Kwon'
'Mark D. Smith'

_publ_section_title
;
 Disulfides of Manganese Carbonyl. Synthesis of Mn2(CO)7(\m-S2) and Its
 Reactions with Tertiary Phosphines and Arsines
;
_journal_name_full 'Inorganic Chemistry'
_journal_page_first 6281
_journal_page_last 6290
_journal_paper_doi 10.1021/ic0203670
_journal_volume 41
_journal_year 2002
_chemical_formula_sum 'C31 H22 As2 Mn4 O15 S2'
_chemical_formula_weight 1068.21
_chemical_name_systematic
;
  ?
;
_space_group_IT_number 14
_symmetry_cell_setting monoclinic
_symmetry_space_group_name_Hall '-P 2yn'
_symmetry_space_group_name_H-M 'P 1 21/n 1'
_atom_sites_solution_hydrogens geom
_atom_sites_solution_primary direct
_atom_sites_solution_secondary difmap
_audit_creation_method SHELXL-97
_cell_angle_alpha 90.00
_cell_angle_beta 102.016(4)
_cell_angle_gamma 90.00
_cell_formula_units_Z 4
_cell_length_a 9.5812(14)
_cell_length_b 25.939(4)
_cell_length_c 16.459(2)
_cell_measurement_reflns_used 813
_cell_measurement_temperature 296(2)
_cell_measurement_theta_max 18.36
_cell_measurement_theta_min 2.31
_cell_volume 4000.9(10)
_computing_cell_refinement 'SAINT+ NT V6.02a (Bruker, 1998)'
_computing_data_collection 'SMART NT V5.619 (Bruker, 2000)'
_computing_data_reduction 'SAINT+ NT V6.02a'
_computing_molecular_graphics 'SHELXTL V5.1 (Sheldrick, 1997)'
_computing_publication_material 'SHELXTL V5.1'
_computing_structure_refinement 'SHELXL-97 (Sheldrick, 1997)'
_computing_structure_solution 'SHELXS-97 (Sheldrick, 1990)'
_diffrn_ambient_temperature 296(2)
_diffrn_measured_fraction_theta_full 0.999
_diffrn_measured_fraction_theta_max 0.999
_diffrn_measurement_device_type 'Bruker SMART APEX CCD diffractometer'
_diffrn_measurement_method 'omega scans'
_diffrn_radiation_monochromator graphite
_diffrn_radiation_source 'fine-focus sealed tube'
_diffrn_radiation_type MoK\a
_diffrn_radiation_wavelength 0.71073
_diffrn_reflns_av_R_equivalents 0.1427
_diffrn_reflns_av_sigmaI/netI 0.1500
_diffrn_reflns_limit_h_max 11
_diffrn_reflns_limit_h_min -11
_diffrn_reflns_limit_k_max 29
_diffrn_reflns_limit_k_min -30
_diffrn_reflns_limit_l_max 19
_diffrn_reflns_limit_l_min -16
_diffrn_reflns_number 22596
_diffrn_reflns_theta_full 24.41
_diffrn_reflns_theta_max 24.41
_diffrn_reflns_theta_min 1.49
_diffrn_standards_decay_% <1
_exptl_absorpt_coefficient_mu 3.044
_exptl_absorpt_correction_T_max 1
_exptl_absorpt_correction_T_min 0.748057
_exptl_absorpt_correction_type SADABS
_exptl_absorpt_process_details '(SADABS, Bruker, 1997)'
_exptl_crystal_colour red
_exptl_crystal_density_diffrn 1.773
_exptl_crystal_density_method 'not measured'
_exptl_crystal_description plate
_exptl_crystal_F_000 2104
_exptl_crystal_size_max 0.6
_exptl_crystal_size_mid 0.4
_exptl_crystal_size_min 0.01
_refine_diff_density_max 0.474
_refine_diff_density_min -0.584
_refine_diff_density_rms 0.104
_refine_ls_extinction_method none
_refine_ls_goodness_of_fit_ref 1.000
_refine_ls_hydrogen_treatment mixed
_refine_ls_matrix_type full
_refine_ls_number_parameters 491
_refine_ls_number_reflns 6571
_refine_ls_number_restraints 0
_refine_ls_restrained_S_all 1.000
_refine_ls_R_factor_all 0.1522
_refine_ls_R_factor_gt 0.0610
_refine_ls_shift/su_max 0.001
_refine_ls_shift/su_mean 0.000
_refine_ls_structure_factor_coef Fsqd
_refine_ls_weighting_details
; calc
  [0.00000+1.00000exp(0.59(sin\q/\l)^2^)]/
    [\s^2^(Fo^2^)+0.0000+0.0000*P+(0.0280P)^2^+0.0000sin\q/\l]
  where P = 0.33333Fo^2^ + 0.66667Fc^2^
;
_refine_ls_weighting_scheme calc
_refine_ls_wR_factor_gt 0.0956
_refine_ls_wR_factor_ref 0.1215
_reflns_number_gt 3249
_reflns_number_total 6571
_reflns_threshold_expression >2sigma(I)
_cod_data_source_file ic0203670_10.cif
_cod_data_source_block Mn4(CO)15S2(AsMe2Ph)2
_cod_depositor_comments
;
The following automatic conversions were performed:

'_symmetry_cell_setting' value 'Monoclinic' changed to 'monoclinic'
according to the built-in table from CIF Core dictionary named
'cif_core.dic' version 2.4.1 from 2010-06-29.

Automatic conversion script
Id: cif_fix_values 1646 2011-03-28 12:23:43Z adriana 
;
_cod_database_code 4318903

loop_
_symmetry_equiv_pos_as_xyz
'x, y, z'
'-x+1/2, y+1/2, -z+1/2'
'-x, -y, -z'
'x-1/2, -y-1/2, z-1/2'

loop_
_atom_site_label
_atom_site_type_symbol
_atom_site_fract_x
_atom_site_fract_y
_atom_site_fract_z
_atom_site_U_iso_or_equiv
_atom_site_adp_type
_atom_site_occupancy
_atom_site_symmetry_multiplicity
_atom_site_calc_flag
_atom_site_refinement_flags
_atom_site_disorder_assembly
_atom_site_disorder_group
Mn1 Mn 0.56545(14) 0.94115(5) 0.37159(8) 0.0419(4) Uani 1 1 d . . .
Mn2 Mn 0.53124(15) 0.88650(5) 0.23387(8) 0.0429(4) Uani 1 1 d . . .
Mn3 Mn 0.64200(14) 1.03734(5) 0.17976(8) 0.0404(4) Uani 1 1 d . . .
Mn4 Mn 0.71078(14) 0.79133(5) 0.43789(8) 0.0424(4) Uani 1 1 d . . .
S1 S 0.6749(2) 0.96016(8) 0.26145(13) 0.0384(6) Uani 1 1 d . . .
S2 S 0.7006(2) 0.86803(9) 0.35531(13) 0.0400(6) Uani 1 1 d . . .
As1 As 0.89995(10) 1.03223(4) 0.20165(6) 0.0452(3) Uani 1 1 d . . .
As2 As 0.96484(10) 0.79755(4) 0.43884(6) 0.0534(3) Uani 1 1 d . . .
C10 C 0.7089(11) 0.9699(4) 0.4439(6) 0.057(3) Uani 1 1 d . . .
C11 C 0.4880(10) 0.9160(4) 0.4543(6) 0.049(3) Uani 1 1 d . . .
C12 C 0.4613(10) 0.9981(4) 0.3636(6) 0.051(3) Uani 1 1 d . . .
C13 C 0.3810(12) 0.9118(4) 0.2971(6) 0.058(3) Uani 1 1 d . . .
C20 C 0.6456(11) 0.8632(4) 0.1664(6) 0.055(3) Uani 1 1 d . . .
C21 C 0.4436(10) 0.8253(4) 0.2315(6) 0.053(3) Uani 1 1 d . . .
C22 C 0.4085(10) 0.9108(4) 0.1454(6) 0.050(3) Uani 1 1 d . . .
C30 C 0.6338(9) 0.9949(4) 0.0897(6) 0.046(3) Uani 1 1 d . . .
C31 C 0.6316(10) 1.0947(4) 0.1186(6) 0.052(3) Uani 1 1 d . . .
C32 C 0.6695(10) 1.0748(4) 0.2752(6) 0.053(3) Uani 1 1 d . . .
C33 C 0.4490(11) 1.0362(4) 0.1701(6) 0.055(3) Uani 1 1 d . . .
C40 C 0.6897(10) 0.7537(4) 0.3419(7) 0.056(3) Uani 1 1 d . . .
C41 C 0.7349(11) 0.7342(4) 0.5002(6) 0.054(3) Uani 1 1 d . . .
C42 C 0.7446(10) 0.8331(4) 0.5296(6) 0.052(3) Uani 1 1 d . . .
C43 C 0.5178(11) 0.7927(4) 0.4307(6) 0.052(3) Uani 1 1 d . . .
C51 C 1.0012(10) 1.0345(4) 0.3157(5) 0.082(4) Uani 1 1 d . . .
H51A H 1.1019 1.0318 0.3179 0.124 Uiso 1 1 calc R . .
H51B H 0.9710 1.0063 0.3457 0.124 Uiso 1 1 calc R . .
H51C H 0.9813 1.0665 0.3403 0.124 Uiso 1 1 calc R . .
C52 C 0.9726(10) 0.9699(3) 0.1613(6) 0.073(3) Uani 1 1 d . . .
H52A H 0.9363 0.9670 0.1025 0.109 Uiso 1 1 calc R . .
H52B H 0.9426 0.9407 0.1890 0.109 Uiso 1 1 calc R . .
H52C H 1.0749 0.9712 0.1722 0.109 Uiso 1 1 calc R . .
C53 C 0.9882(9) 1.0853(4) 0.1489(6) 0.045(2) Uani 1 1 d . . .
C54 C 0.9865(11) 1.0826(4) 0.0656(7) 0.074(3) Uani 1 1 d . . .
H54 H 0.9408 1.0550 0.0353 0.089 Uiso 1 1 calc R . .
C55 C 1.0500(14) 1.1193(5) 0.0253(8) 0.091(4) Uani 1 1 d . . .
H55 H 1.0497 1.1161 -0.0310 0.109 Uiso 1 1 calc R . .
C56 C 1.1119(14) 1.1595(5) 0.0684(10) 0.090(5) Uani 1 1 d . . .
H56 H 1.1547 1.1845 0.0413 0.108 Uiso 1 1 calc R . .
C57 C 1.1146(13) 1.1651(5) 0.1495(10) 0.100(5) Uani 1 1 d . . .
H57 H 1.1555 1.1943 0.1778 0.120 Uiso 1 1 calc R . .
C58 C 1.0550(12) 1.1265(4) 0.1912(7) 0.076(3) Uani 1 1 d . . .
H58 H 1.0611 1.1291 0.2482 0.091 Uiso 1 1 calc R . .
C61 C 1.0545(11) 0.8638(4) 0.4624(7) 0.092(4) Uani 1 1 d . . .
H61A H 1.1462 0.8634 0.4474 0.138 Uiso 1 1 calc R . .
H61B H 1.0664 0.8712 0.5206 0.138 Uiso 1 1 calc R . .
H61C H 0.9958 0.8899 0.4308 0.138 Uiso 1 1 calc R . .
C62 C 1.0866(11) 0.7544(5) 0.5175(6) 0.101(4) Uani 1 1 d . . .
H62A H 1.0526 0.7195 0.5112 0.152 Uiso 1 1 calc R . .
H62B H 1.0862 0.7661 0.5728 0.152 Uiso 1 1 calc R . .
H62C H 1.1820 0.7559 0.5080 0.152 Uiso 1 1 calc R . .
C63 C 1.0102(10) 0.7780(4) 0.3346(6) 0.055(3) Uani 1 1 d . . .
C64 C 1.0131(12) 0.8126(5) 0.2749(7) 0.090(4) Uani 1 1 d . . .
H64 H 1.0030 0.8474 0.2858 0.107 Uiso 1 1 calc R . .
C65 C 1.0309(15) 0.7975(7) 0.1974(10) 0.123(6) Uani 1 1 d . . .
H65 H 1.0354 0.8220 0.1567 0.148 Uiso 1 1 calc R . .
C66 C 1.0418(16) 0.7465(9) 0.1812(10) 0.125(7) Uani 1 1 d . . .
H66 H 1.0519 0.7365 0.1285 0.150 Uiso 1 1 calc R . .
C67 C 1.0387(15) 0.7107(6) 0.2376(12) 0.126(7) Uani 1 1 d . . .
H67 H 1.0447 0.6759 0.2251 0.151 Uiso 1 1 calc R . .
C68 C 1.0258(12) 0.7269(5) 0.3174(9) 0.094(4) Uani 1 1 d . . .
H68 H 1.0279 0.7025 0.3591 0.113 Uiso 1 1 calc R . .
O10 O 0.8011(9) 0.9895(3) 0.4897(5) 0.085(2) Uani 1 1 d . . .
O11 O 0.4353(8) 0.8999(3) 0.5047(4) 0.078(2) Uani 1 1 d . . .
O12 O 0.3908(8) 1.0351(3) 0.3575(4) 0.075(2) Uani 1 1 d . . .
O13 O 0.2595(8) 0.9102(3) 0.2942(4) 0.078(2) Uani 1 1 d . . .
O20 O 0.7175(8) 0.8508(3) 0.1226(5) 0.090(3) Uani 1 1 d . . .
O21 O 0.3883(8) 0.7856(3) 0.2282(4) 0.080(2) Uani 1 1 d . . .
O22 O 0.3277(8) 0.9264(3) 0.0885(4) 0.077(2) Uani 1 1 d . . .
O30 O 0.6346(7) 0.9666(3) 0.0361(4) 0.066(2) Uani 1 1 d . . .
O31 O 0.6195(9) 1.1312(3) 0.0772(5) 0.088(3) Uani 1 1 d . . .
O32 O 0.6877(8) 1.0981(3) 0.3360(5) 0.089(3) Uani 1 1 d . . .
O33 O 0.3291(8) 1.0349(3) 0.1637(5) 0.091(3) Uani 1 1 d . . .
O40 O 0.6752(8) 0.7298(3) 0.2816(5) 0.084(3) Uani 1 1 d . . .
O41 O 0.7519(9) 0.6976(3) 0.5419(4) 0.084(3) Uani 1 1 d . . .
O42 O 0.7689(8) 0.8589(3) 0.5873(4) 0.085(3) Uani 1 1 d . . .
O43 O 0.3996(8) 0.7931(3) 0.4282(5) 0.078(2) Uani 1 1 d . . .

loop_
_atom_site_aniso_label
_atom_site_aniso_U_11
_atom_site_aniso_U_22
_atom_site_aniso_U_33
_atom_site_aniso_U_23
_atom_site_aniso_U_13
_atom_site_aniso_U_12
Mn1 0.0395(9) 0.0528(9) 0.0354(8) -0.0027(7) 0.0123(6) -0.0023(7)
Mn2 0.0423(9) 0.0480(9) 0.0369(8) -0.0016(7) 0.0046(6) -0.0024(7)
Mn3 0.0361(9) 0.0457(9) 0.0405(8) 0.0026(7) 0.0104(6) 0.0034(7)
Mn4 0.0399(9) 0.0493(10) 0.0408(9) 0.0049(7) 0.0146(7) 0.0010(7)
S1 0.0351(14) 0.0454(15) 0.0357(13) 0.0019(11) 0.0092(10) -0.0007(12)
S2 0.0368(15) 0.0478(15) 0.0361(14) 0.0034(11) 0.0094(11) -0.0016(12)
As1 0.0365(6) 0.0544(7) 0.0452(6) 0.0055(5) 0.0097(4) -0.0017(5)
As2 0.0378(7) 0.0699(8) 0.0534(7) 0.0106(6) 0.0114(5) 0.0065(6)
C10 0.067(8) 0.077(8) 0.029(6) -0.002(6) 0.013(5) -0.013(7)
C11 0.049(7) 0.060(7) 0.041(6) -0.006(5) 0.017(5) -0.007(5)
C12 0.041(7) 0.061(8) 0.055(7) 0.000(6) 0.020(5) 0.003(6)
C13 0.056(8) 0.073(8) 0.047(6) 0.005(5) 0.017(6) 0.005(7)
C20 0.056(8) 0.058(7) 0.050(7) -0.007(5) 0.011(5) -0.013(6)
C21 0.042(7) 0.053(7) 0.059(7) -0.002(6) 0.004(5) -0.005(6)
C22 0.047(7) 0.059(7) 0.041(6) 0.002(5) 0.006(5) 0.004(5)
C30 0.034(6) 0.068(7) 0.032(6) 0.010(5) -0.002(4) 0.006(5)
C31 0.060(7) 0.056(7) 0.043(6) 0.004(5) 0.022(5) 0.019(6)
C32 0.052(7) 0.058(7) 0.054(7) 0.005(6) 0.020(5) -0.002(5)
C33 0.039(7) 0.069(7) 0.057(7) 0.005(6) 0.011(5) 0.010(6)
C40 0.031(6) 0.072(8) 0.068(8) -0.006(6) 0.021(5) -0.008(5)
C41 0.062(8) 0.051(7) 0.049(7) -0.006(5) 0.016(5) 0.001(6)
C42 0.051(7) 0.058(7) 0.050(7) 0.000(5) 0.020(5) 0.002(6)
C43 0.054(7) 0.048(7) 0.056(7) -0.008(5) 0.015(5) 0.009(6)
C51 0.050(7) 0.138(11) 0.050(7) 0.021(7) -0.011(5) -0.013(7)
C52 0.051(7) 0.050(7) 0.123(9) 0.018(6) 0.032(6) 0.009(6)
C53 0.042(6) 0.049(7) 0.047(7) -0.002(5) 0.014(5) 0.005(5)
C54 0.083(9) 0.063(8) 0.078(9) 0.004(7) 0.022(7) -0.015(7)
C55 0.135(13) 0.049(8) 0.106(11) 0.018(8) 0.067(9) -0.002(8)
C56 0.102(11) 0.045(9) 0.144(14) 0.022(9) 0.072(10) 0.008(8)
C57 0.099(11) 0.058(9) 0.149(14) -0.033(9) 0.041(10) -0.042(8)
C58 0.086(9) 0.060(8) 0.087(9) -0.013(7) 0.027(7) -0.020(7)
C61 0.059(8) 0.099(10) 0.119(11) -0.038(8) 0.021(7) -0.017(7)
C62 0.064(9) 0.164(13) 0.075(8) 0.056(8) 0.013(6) 0.030(8)
C63 0.046(7) 0.067(8) 0.059(7) 0.002(6) 0.029(5) 0.002(6)
C64 0.092(10) 0.124(11) 0.069(8) 0.030(8) 0.054(8) 0.023(8)
C65 0.087(11) 0.176(18) 0.128(15) 0.047(13) 0.072(10) 0.049(12)
C66 0.078(11) 0.21(2) 0.105(13) -0.048(15) 0.058(10) -0.006(14)
C67 0.111(13) 0.128(15) 0.168(17) -0.050(13) 0.094(13) -0.037(11)
C68 0.079(10) 0.097(11) 0.122(12) -0.004(9) 0.058(8) -0.021(8)
O10 0.075(6) 0.102(7) 0.073(6) -0.016(5) 0.008(4) -0.021(5)
O11 0.084(6) 0.099(6) 0.065(5) -0.004(4) 0.046(4) -0.030(5)
O12 0.067(6) 0.079(6) 0.083(5) -0.007(4) 0.026(4) 0.024(5)
O13 0.036(5) 0.106(6) 0.095(6) -0.010(5) 0.022(4) -0.003(5)
O20 0.079(6) 0.114(7) 0.087(6) -0.020(5) 0.039(5) 0.003(5)
O21 0.075(6) 0.054(5) 0.103(6) 0.004(4) -0.001(4) -0.020(4)
O22 0.070(5) 0.091(6) 0.053(5) 0.011(4) -0.027(4) 0.007(4)
O30 0.081(6) 0.069(5) 0.048(5) -0.009(4) 0.013(4) 0.008(4)
O31 0.123(8) 0.065(6) 0.086(6) 0.026(5) 0.045(5) 0.019(5)
O32 0.102(7) 0.095(6) 0.077(6) -0.025(5) 0.037(5) -0.020(5)
O33 0.041(5) 0.128(7) 0.101(6) -0.004(5) 0.012(4) 0.012(5)
O40 0.077(6) 0.102(7) 0.073(6) -0.021(5) 0.014(4) -0.003(5)
O41 0.129(8) 0.053(5) 0.075(6) 0.022(4) 0.035(5) 0.022(5)
O42 0.096(7) 0.099(7) 0.056(5) -0.028(5) 0.007(4) 0.000(5)
O43 0.040(5) 0.076(5) 0.125(7) -0.014(5) 0.032(4) -0.003(5)

loop_
_atom_type_symbol
_atom_type_description
_atom_type_scat_dispersion_real
_atom_type_scat_dispersion_imag
_atom_type_scat_source
C C 0.0033 0.0016 'International Tables Vol C Tables 4.2.6.8 and 6.1.1.4'
H H 0.0000 0.0000 'International Tables Vol C Tables 4.2.6.8 and 6.1.1.4'
O O 0.0106 0.0060 'International Tables Vol C Tables 4.2.6.8 and 6.1.1.4'
S S 0.1246 0.1234 'International Tables Vol C Tables 4.2.6.8 and 6.1.1.4'
Mn Mn 0.3368 0.7283 'International Tables Vol C Tables 4.2.6.8 and 6.1.1.4'
As As 0.0499 2.0058 'International Tables Vol C Tables 4.2.6.8 and 6.1.1.4'

loop_
_geom_angle_atom_site_label_1
_geom_angle_atom_site_label_2
_geom_angle_atom_site_label_3
_geom_angle
_geom_angle_site_symmetry_1
_geom_angle_site_symmetry_3
_geom_angle_publ_flag
C12 Mn1 C10 92.6(5) . . ?
C12 Mn1 C11 92.5(4) . . ?
C10 Mn1 C11 91.7(4) . . ?
C12 Mn1 C13 82.2(4) . . ?
C10 Mn1 C13 172.4(4) . . ?
C11 Mn1 C13 83.1(4) . . ?
C12 Mn1 S1 95.9(3) . . ?
C10 Mn1 S1 91.2(3) . . ?
C11 Mn1 S1 170.9(3) . . ?
C13 Mn1 S1 94.8(3) . . ?
C12 Mn1 S2 169.2(3) . . ?
C10 Mn1 S2 92.7(4) . . ?
C11 Mn1 S2 96.8(3) . . ?
C13 Mn1 S2 93.4(3) . . ?
S1 Mn1 S2 74.53(8) . . ?
C12 Mn1 Mn2 114.6(3) . . ?
C10 Mn1 Mn2 137.7(3) . . ?
C11 Mn1 Mn2 117.2(3) . . ?
C13 Mn1 Mn2 49.9(3) . . ?
S1 Mn1 Mn2 55.93(7) . . ?
S2 Mn1 Mn2 55.87(7) . . ?
C22 Mn2 C21 94.0(4) . . ?
C22 Mn2 C20 89.9(4) . . ?
C21 Mn2 C20 91.8(4) . . ?
C22 Mn2 C13 83.6(4) . . ?
C21 Mn2 C13 85.4(4) . . ?
C20 Mn2 C13 172.7(4) . . ?
C22 Mn2 S1 97.5(3) . . ?
C21 Mn2 S1 168.5(3) . . ?
C20 Mn2 S1 89.2(3) . . ?
C13 Mn2 S1 95.0(3) . . ?
C22 Mn2 S2 171.1(3) . . ?
C21 Mn2 S2 94.3(3) . . ?
C20 Mn2 S2 93.1(3) . . ?
C13 Mn2 S2 93.8(3) . . ?
S1 Mn2 S2 74.18(8) . . ?
C22 Mn2 Mn1 117.0(3) . . ?
C21 Mn2 Mn1 118.0(3) . . ?
C20 Mn2 Mn1 136.2(3) . . ?
C13 Mn2 Mn1 50.7(3) . . ?
S1 Mn2 Mn1 55.39(6) . . ?
S2 Mn2 Mn1 55.75(7) . . ?
C31 Mn3 C32 91.3(4) . . ?
C31 Mn3 C33 91.6(4) . . ?
C32 Mn3 C33 92.6(4) . . ?
C31 Mn3 C30 93.2(4) . . ?
C32 Mn3 C30 172.9(4) . . ?
C33 Mn3 C30 92.7(4) . . ?
C31 Mn3 S1 175.6(3) . . ?
C32 Mn3 S1 89.0(3) . . ?
C33 Mn3 S1 92.7(3) . . ?
C30 Mn3 S1 86.0(3) . . ?
C31 Mn3 As1 93.7(3) . . ?
C32 Mn3 As1 86.6(3) . . ?
C33 Mn3 As1 174.6(3) . . ?
C30 Mn3 As1 87.6(3) . . ?
S1 Mn3 As1 81.96(7) . . ?
C41 Mn4 C43 93.5(4) . . ?
C41 Mn4 C40 91.8(4) . . ?
C43 Mn4 C40 91.5(4) . . ?
C41 Mn4 C42 92.2(4) . . ?
C43 Mn4 C42 92.6(4) . . ?
C40 Mn4 C42 174.1(4) . . ?
C41 Mn4 S2 175.0(3) . . ?
C43 Mn4 S2 91.5(3) . . ?
C40 Mn4 S2 88.2(3) . . ?
C42 Mn4 S2 87.4(3) . . ?
C41 Mn4 As2 92.4(3) . . ?
C43 Mn4 As2 174.1(3) . . ?
C40 Mn4 As2 88.4(3) . . ?
C42 Mn4 As2 87.2(3) . . ?
S2 Mn4 As2 82.62(7) . . ?
Mn1 S1 Mn2 68.69(7) . . ?
Mn1 S1 Mn3 125.87(10) . . ?
Mn2 S1 Mn3 124.71(10) . . ?
Mn1 S2 Mn2 68.38(8) . . ?
Mn1 S2 Mn4 124.37(10) . . ?
Mn2 S2 Mn4 126.23(11) . . ?
C53 As1 C51 103.9(4) . . ?
C53 As1 C52 102.7(4) . . ?
C51 As1 C52 102.5(5) . . ?
C53 As1 Mn3 115.2(3) . . ?
C51 As1 Mn3 115.7(3) . . ?
C52 As1 Mn3 115.1(3) . . ?
C62 As2 C61 101.7(5) . . ?
C62 As2 C63 103.3(5) . . ?
C61 As2 C63 103.9(5) . . ?
C62 As2 Mn4 115.7(3) . . ?
C61 As2 Mn4 117.7(3) . . ?
C63 As2 Mn4 112.8(3) . . ?
O10 C10 Mn1 178.6(10) . . ?
O11 C11 Mn1 177.9(9) . . ?
O12 C12 Mn1 178.8(10) . . ?
O13 C13 Mn2 140.7(8) . . ?
O13 C13 Mn1 139.9(8) . . ?
Mn2 C13 Mn1 79.4(4) . . ?
O20 C20 Mn2 176.9(9) . . ?
O21 C21 Mn2 178.3(9) . . ?
O22 C22 Mn2 179.3(10) . . ?
O30 C30 Mn3 176.0(8) . . ?
O31 C31 Mn3 177.2(10) . . ?
O32 C32 Mn3 179.3(10) . . ?
O33 C33 Mn3 179.2(11) . . ?
O40 C40 Mn4 179.3(9) . . ?
O41 C41 Mn4 178.8(10) . . ?
O42 C42 Mn4 178.4(9) . . ?
O43 C43 Mn4 178.4(10) . . ?
C58 C53 C54 117.3(9) . . ?
C58 C53 As1 122.5(8) . . ?
C54 C53 As1 120.2(8) . . ?
C53 C54 C55 122.3(11) . . ?
C56 C55 C54 118.6(12) . . ?
C55 C56 C57 122.2(12) . . ?
C56 C57 C58 119.0(11) . . ?
C53 C58 C57 120.5(11) . . ?
C64 C63 C68 118.7(11) . . ?
C64 C63 As2 121.4(9) . . ?
C68 C63 As2 119.6(9) . . ?
C63 C64 C65 121.0(13) . . ?
C66 C65 C64 119.2(15) . . ?
C67 C66 C65 122.4(17) . . ?
C66 C67 C68 117.7(16) . . ?
C63 C68 C67 121.0(13) . . ?

loop_
_geom_bond_atom_site_label_1
_geom_bond_atom_site_label_2
_geom_bond_distance
_geom_bond_site_symmetry_2
_geom_bond_publ_flag
Mn1 C12 1.772(11) . ?
Mn1 C10 1.784(11) . ?
Mn1 C11 1.803(9) . ?
Mn1 C13 2.074(11) . ?
Mn1 S1 2.328(2) . ?
Mn1 S2 2.343(3) . ?
Mn1 Mn2 2.6354(18) . ?
Mn2 C22 1.785(10) . ?
Mn2 C21 1.792(10) . ?
Mn2 C20 1.818(11) . ?
Mn2 C13 2.052(10) . ?
Mn2 S1 2.343(3) . ?
Mn2 S2 2.347(3) . ?
Mn3 C31 1.788(10) . ?
Mn3 C32 1.820(11) . ?
Mn3 C33 1.823(10) . ?
Mn3 C30 1.834(10) . ?
Mn3 S1 2.396(2) . ?
Mn3 As1 2.4259(17) . ?
Mn4 C41 1.790(10) . ?
Mn4 C43 1.829(11) . ?
Mn4 C40 1.832(11) . ?
Mn4 C42 1.832(10) . ?
Mn4 S2 2.400(3) . ?
Mn4 As2 2.4364(17) . ?
As1 C53 1.915(9) . ?
As1 C51 1.926(8) . ?
As1 C52 1.931(9) . ?
As2 C62 1.914(10) . ?
As2 C61 1.924(10) . ?
As2 C63 1.924(9) . ?
C10 O10 1.152(10) . ?
C11 O11 1.136(9) . ?
C12 O12 1.166(10) . ?
C13 O13 1.156(10) . ?
C20 O20 1.142(10) . ?
C21 O21 1.154(10) . ?
C22 O22 1.156(9) . ?
C30 O30 1.149(9) . ?
C31 O31 1.158(10) . ?
C32 O32 1.149(10) . ?
C33 O33 1.132(10) . ?
C40 O40 1.154(10) . ?
C41 O41 1.163(10) . ?
C42 O42 1.145(10) . ?
C43 O43 1.124(10) . ?
C53 C58 1.362(12) . ?
C53 C54 1.370(12) . ?
C54 C55 1.372(13) . ?
C55 C56 1.329(15) . ?
C56 C57 1.337(15) . ?
C57 C58 1.401(14) . ?
C63 C64 1.336(13) . ?
C63 C68 1.369(13) . ?
C64 C65 1.379(16) . ?
C65 C66 1.357(19) . ?
C66 C67 1.318(19) . ?
C67 C68 1.410(16) . ?
